data_2101965
loop_
_publ_author_name
'Feng Xue'
'Thomas C. W. Mak'

_publ_section_title
;
 Channel- and layer-type anionic host structures in inclusion compounds
 of urea, tetraalkylammonium terephthalate/trimesate and water
;
_journal_issue 1
_journal_name_full 'Acta Crystallographica Section B'
_journal_page_first 142
_journal_page_last 154
_journal_paper_doi 10.1107/S0108768199011283
_journal_volume 56
_journal_year 2000
_chemical_formula_iupac '2[N(C4 H9)4]+,C8 H4 O4 2-,6(C H4 N2 O),2(H2 O)'
_chemical_formula_sum 'C46 H104 N14 O12'
_chemical_formula_weight 1045.43
_chemical_name_systematic
;
 ?
;
_space_group_IT_number 2
_symmetry_cell_setting triclinic
_symmetry_space_group_name_Hall '-P 1'
_symmetry_space_group_name_H-M 'P -1'
_audit_creation_method SHELXL97
_cell_angle_alpha 105.06(2)
_cell_angle_beta 94.910(10)
_cell_angle_gamma 93.82(2)
_cell_formula_units_Z 1
_cell_length_a 8.390(2)
_cell_length_b 9.894(2)
_cell_length_c 18.908(3)
_cell_measurement_reflns_used 25
_cell_measurement_temperature 293(2)
_cell_measurement_theta_max 15
_cell_measurement_theta_min 5
_cell_volume 1503.6(6)
_computing_cell_refinement 'MSC/AFC (MSC, 1988)'
_computing_data_collection 'MSC/AFC (MSC, 1988)'
_computing_data_reduction 'MSC/AFC (MSC, 1988)'
_computing_molecular_graphics 'Siemens SHELXTL-PC (Siemens, 1990)'
_computing_structure_refinement 'SHELXL97 (Sheldrick, 1997)'
_computing_structure_solution 'SHELXS97 (Sheldrick, 1997)'
_diffrn_ambient_temperature 293(2)
_diffrn_measured_fraction_theta_full .985
_diffrn_measured_fraction_theta_max .985
_diffrn_measurement_device_type 'Rigaku AFC7R'
_diffrn_measurement_method '\w scan'
_diffrn_radiation_monochromator graphite
_diffrn_radiation_source
;
Rigaku RU-200 rotating-anode generator operated at 50kV and 90mA
;
_diffrn_radiation_type MoK\a
_diffrn_radiation_wavelength .71073
_diffrn_reflns_av_R_equivalents .0185
_diffrn_reflns_av_sigmaI/netI .0528
_diffrn_reflns_limit_h_max 9
_diffrn_reflns_limit_h_min -9
_diffrn_reflns_limit_k_max 11
_diffrn_reflns_limit_k_min 0
_diffrn_reflns_limit_l_max 21
_diffrn_reflns_limit_l_min -22
_diffrn_reflns_number 5604
_diffrn_reflns_theta_full 25.14
_diffrn_reflns_theta_max 25.14
_diffrn_reflns_theta_min 2.14
_diffrn_standards_decay_% -.36
_diffrn_standards_interval_count 197
_diffrn_standards_number 3
_exptl_absorpt_coefficient_mu .084
_exptl_absorpt_correction_T_max 1.000
_exptl_absorpt_correction_T_min .951
_exptl_absorpt_correction_type psi-scan
_exptl_absorpt_process_details 'psi scan (Kopfmann & Huber, 1968)'
_exptl_crystal_colour Colorless
_exptl_crystal_density_diffrn 1.155
_exptl_crystal_density_method 'not measured'
_exptl_crystal_description prism
_exptl_crystal_F_000 574
_exptl_crystal_size_max .40
_exptl_crystal_size_mid .38
_exptl_crystal_size_min .22
_refine_diff_density_max .319
_refine_diff_density_min -.313
_refine_ls_extinction_method none
_refine_ls_goodness_of_fit_ref 1.029
_refine_ls_hydrogen_treatment mixed
_refine_ls_matrix_type full
_refine_ls_number_parameters 325
_refine_ls_number_reflns 5277
_refine_ls_number_restraints 67
_refine_ls_restrained_S_all 1.025
_refine_ls_R_factor_all .1041
_refine_ls_R_factor_gt .0503
_refine_ls_shift/su_max .000
_refine_ls_shift/su_mean .000
_refine_ls_structure_factor_coef Fsqd
_refine_ls_weighting_details 'w=1/[\s^2^(Fo^2^)+(0.0779P)^2^+0.1259P] where P=(Fo^2^+2Fc^2^)/3'
_refine_ls_weighting_scheme calc
_refine_ls_wR_factor_ref .1642
_reflns_number_gt 2982
_reflns_number_total 5277
_reflns_threshold_expression I>2\s(I)
_cod_data_source_file hr0043.cif
_cod_data_source_block compd1
_cod_depositor_comments
;
The following automatic conversions were performed:
'_symmetry_cell_setting' value 'Triclinic' changed to 'triclinic'
according to '/home/saulius/struct/CIF-dictionaries/cif_core.dic'
dictionary named 'cif_core.dic' version 2.4.1 from 2010-06-29.

Automatic conversion script
Id: cif_fix_enum 1527 2010-12-29 10:47:43Z saulius 

The following automatic conversions were performed:

'_symmetry_cell_setting' value 'Triclinic' changed to 'triclinic'
according to /home/saulius/struct/CIF-dictionaries/cif_core.dic
dictionary named 'cif_core.dic' version 2.4.1 from 2010-06-29.

Automatic conversion script
Id: cif_fix_values 1715 2011-07-08 13:25:40Z adriana 

The following automatic conversions were performed:

'_refine_ls_weighting_scheme' value 'calc
w=1/[\s^2^(Fo^2^)+(0.0779P)^2^+0.1259P] where P=(Fo^2^+2Fc^2^)/3' was
changed to 'calc'. New tag '_refine_ls_weighting_details' was
created. The value of the new tag was set to
'w=1/[\s^2^(Fo^2^)+(0.0779P)^2^+0.1259P] where P=(Fo^2^+2Fc^2^)/3'.

Automatic conversion script
Id: cif_fix_values 3143 2015-03-26 13:38:13Z robertas 
;
_cod_original_cell_volume 1503.6(2)
_cod_database_code 2101965
_cod_database_fobs_code 2101965

loop_
_symmetry_equiv_pos_as_xyz
'x, y, z'
'-x, -y, -z'

loop_
_atom_site_label
_atom_site_fract_x
_atom_site_fract_y
_atom_site_fract_z
_atom_site_U_iso_or_equiv
_atom_site_adp_type
_atom_site_calc_flag
_atom_site_refinement_flags
_atom_site_occupancy
_atom_site_type_symbol
C1 .9589(3) .1839(2) -.03177(12) .0526(6) Uani d D 1 C
O1 .8567(2) .14061(17) .00384(9) .0605(4) Uani d D 1 O
N1 .9502(3) .3089(2) -.04676(11) .0653(6) Uani d D 1 N
H1A .8742 .3598 -.0319 .078 Uiso calc R 1 H
H1B 1.0207 .3380 -.0712 .078 Uiso calc R 1 H
N2 1.0768(2) .1074(2) -.05694(11) .0667(6) Uani d D 1 N
H2A 1.0841 .0263 -.0489 .080 Uiso calc R 1 H
H2B 1.1456 .1391 -.0813 .080 Uiso calc R 1 H
C2 .7819(3) .4801(2) .12811(12) .0482(5) Uani d D 1 C
O2 .7496(2) .48508(17) .06272(8) .0593(4) Uani d D 1 O
N3 .8076(2) .3595(2) .14417(10) .0610(5) Uani d D 1 N
H3A .8023 .2829 .1095 .073 Uiso calc R 1 H
H3B .8296 .3583 .1893 .073 Uiso calc R 1 H
N4 .7935(2) .5958(2) .18342(10) .0587(5) Uani d D 1 N
H4A .7788 .6755 .1748 .070 Uiso calc R 1 H
H4B .8157 .5912 .2279 .070 Uiso calc R 1 H
C3 .5428(3) -.1820(2) .09938(12) .0518(6) Uani d D 1 C
O3 .66105(19) -.15794(16) .14637(8) .0598(4) Uani d D 1 O
N5 .5029(3) -.3112(2) .05539(11) .0668(6) Uani d D 1 N
H5A .5594 -.3787 .0595 .080 Uiso calc R 1 H
H5B .4207 -.3269 .0230 .080 Uiso calc R 1 H
N6 .4510(3) -.0807(2) .09192(13) .0802(7) Uani d D 1 N
H6A .4734 .0033 .1200 .096 Uiso calc R 1 H
H6B .3694 -.0992 .0590 .096 Uiso calc R 1 H
C4 .8915(3) .4774(2) .34632(12) .0483(5) Uani d D 1 C
O4 .8560(2) .35831(18) .30353(9) .0752(6) Uani d D 1 O
O5 .8868(2) .59110(18) .32875(8) .0661(5) Uani d D 1 O
C5 .9462(2) .4881(2) .42630(11) .0416(5) Uani d D 1 C
C6 .9891(3) .6183(2) .47560(11) .0508(6) Uani d D 1 C
H6C .9820 .6991 .4595 .061 Uiso calc R 1 H
C7 .9575(3) .3699(2) .45156(12) .0510(6) Uani d D 1 C
H7 .9290 .2814 .4193 .061 Uiso calc R 1 H
N7 .3708(2) .67174(19) .29879(9) .0488(4) Uani d D 1 N
C8 .5364(3) .7504(2) .31717(12) .0518(6) Uani d D 1 C
H8A .6153 .6823 .3139 .062 Uiso calc R 1 H
H8B .5536 .8001 .2801 .062 Uiso calc R 1 H
C9 .5672(3) .8544(3) .39183(13) .0627(7) Uani d D 1 C
H9A .5534 .8065 .4299 .075 Uiso calc R 1 H
H9B .4907 .9247 .3960 .075 Uiso calc R 1 H
C10 .7370(3) .9250(3) .40214(15) .0677(7) Uani d D 1 C
H10A .8121 .8536 .3933 .081 Uiso calc R 1 H
H10B .7473 .9787 .3663 .081 Uiso calc R 1 H
C11 .7790(4) 1.0211(3) .47833(17) .0883(9) Uani d D 1 C
H11A .8869 1.0637 .4828 .132 Uiso calc R 1 H
H11B .7709 .9679 .5139 .132 Uiso calc R 1 H
H11C .7061 1.0930 .4869 .132 Uiso calc R 1 H
C12 .3359(3) .5858(2) .35255(12) .0527(6) Uani d D 1 C
H12A .3353 .6502 .4009 .063 Uiso calc R 1 H
H12B .2285 .5384 .3380 .063 Uiso calc R 1 H
C13 .4496(3) .4770(3) .35927(14) .0640(7) Uani d D 1 C
H13A .5540 .5231 .3821 .077 Uiso calc R 1 H
H13B .4628 .4183 .3107 .077 Uiso calc R 1 H
C14 .3828(3) .3866(3) .40587(15) .0697(7) Uani d D 1 C
H14A .3679 .4467 .4539 .084 Uiso calc R 1 H
H14B .2783 .3414 .3826 .084 Uiso calc R 1 H
C15 .4895(4) .2761(3) .41598(18) .0903(9) Uani d D 1 C
H15A .4417 .2225 .4457 .136 Uiso calc R 1 H
H15B .5925 .3201 .4400 .136 Uiso calc R 1 H
H15C .5028 .2148 .3688 .136 Uiso calc R 1 H
C16 .3691(3) .5771(3) .22132(12) .0555(6) Uani d D 1 C
H16A .3910 .6359 .1888 .067 Uiso calc R 1 H
H16B .4565 .5176 .2210 .067 Uiso calc R 1 H
C17 .2167(3) .4846(3) .18990(14) .0742(8) Uani d D 1 C
H17A .1298 .5423 .1845 .089 Uiso calc R 1 H
H17B .1885 .4294 .2233 .089 Uiso calc R 1 H
C18 .2381(4) .3874(3) .11571(15) .0789(8) Uani d D 1 C
H18A .1334 .3422 .0928 .095 Uiso calc R 1 H
H18B .2771 .4441 .0849 .095 Uiso calc R 1 H
C19 .3482(4) .2767(3) .11619(18) .0984(11) Uani d D 1 C
H19A .3531 .2214 .0667 .148 Uiso calc R 1 H
H19B .3094 .2173 .1451 .148 Uiso calc R 1 H
H19C .4536 .3196 .1371 .148 Uiso calc R 1 H
C20 .2394(3) .7721(2) .30362(13) .0562(6) Uani d D 1 C
H20A .1364 .7165 .2908 .067 Uiso calc R 1 H
H20B .2428 .8267 .3545 .067 Uiso calc R 1 H
C21 .2467(3) .8726(3) .25614(16) .0761(8) Uani d D 1 C
H21A .2298 .8209 .2046 .091 Uiso calc R 1 H
H21B .3517 .9251 .2653 .091 Uiso calc R 1 H
C22 .1143(4) .9754(4) .2745(2) .1171(13) Uani d D 1 C
H22A .0098 .9228 .2593 .176 Uiso calc R 1 H
H22B .1227 1.0153 .3274 .176 Uiso calc R 1 H
C23 .1241(6) 1.0900(4) .2389(3) .1418(16) Uani d D 1 C
H23A .0395 1.1492 .2524 .213 Uiso calc R 1 H
H23B .1131 1.0518 .1864 .213 Uiso calc R 1 H
H23C .2262 1.1443 .2544 .213 Uiso calc R 1 H
O1W .6301(3) .1113(3) .24613(15) .1206(9) Uani d . 1 O
H1WA .6772 .0456 .2198 .181 Uiso d R 1 H
H1WB .6899 .1880 .2571 .181 Uiso d R 1 H

loop_
_atom_site_aniso_label
_atom_site_aniso_U_11
_atom_site_aniso_U_22
_atom_site_aniso_U_33
_atom_site_aniso_U_12
_atom_site_aniso_U_13
_atom_site_aniso_U_23
C1 .0520(13) .0580(14) .0435(12) .0010(11) -.0014(10) .0091(11)
O1 .0621(10) .0588(10) .0630(10) .0060(8) .0136(8) .0187(8)
N1 .0669(13) .0660(13) .0712(13) .0085(11) .0121(11) .0307(11)
N2 .0676(13) .0675(13) .0726(14) .0124(11) .0214(11) .0265(11)
C2 .0426(12) .0606(14) .0441(12) .0102(10) .0047(9) .0176(11)
O2 .0765(11) .0651(10) .0368(8) .0173(8) -.0021(7) .0142(7)
N3 .0797(14) .0574(12) .0462(11) .0082(10) -.0012(10) .0163(9)
N4 .0732(13) .0650(12) .0390(10) .0199(10) .0022(9) .0136(9)
C3 .0505(13) .0589(14) .0501(13) .0070(11) .0080(11) .0202(11)
O3 .0571(10) .0614(10) .0569(9) .0069(8) -.0059(8) .0121(8)
N5 .0690(13) .0671(14) .0575(12) .0081(11) -.0119(10) .0099(11)
N6 .0751(15) .0698(15) .0939(17) .0186(12) -.0092(13) .0215(13)
C4 .0466(12) .0563(14) .0421(11) .0042(10) .0016(9) .0147(11)
O4 .1118(15) .0608(11) .0441(9) .0007(10) -.0123(9) .0066(8)
O5 .0916(13) .0602(10) .0459(9) .0042(9) -.0098(8) .0194(8)
C5 .0384(11) .0474(12) .0388(10) .0020(9) .0034(9) .0120(9)
C6 .0628(14) .0461(13) .0448(12) .0015(11) .0001(10) .0172(10)
C7 .0614(14) .0438(12) .0442(12) -.0004(10) -.0034(10) .0093(10)
N7 .0436(10) .0568(11) .0453(10) .0014(8) .0060(8) .0128(8)
C8 .0443(12) .0613(14) .0491(12) -.0005(11) .0077(10) .0141(11)
C9 .0571(15) .0654(15) .0602(15) -.0039(12) .0070(12) .0096(12)
C10 .0555(15) .0629(15) .0801(18) .0006(12) .0010(13) .0141(14)
C11 .080(2) .076(2) .091(2) -.0095(16) -.0126(17) .0021(17)
C12 .0498(13) .0617(14) .0483(12) -.0009(11) .0099(10) .0181(11)
C13 .0592(15) .0708(16) .0689(16) .0108(13) .0128(12) .0277(13)
C14 .0765(17) .0699(17) .0675(16) .0057(14) .0113(13) .0262(13)
C15 .108(2) .084(2) .090(2) .0180(18) .0130(18) .0409(17)
C16 .0567(14) .0647(15) .0424(12) .0030(12) .0052(10) .0104(11)
C17 .0523(15) .0865(19) .0685(17) .0009(14) -.0060(12) -.0012(15)
C18 .0758(18) .085(2) .0619(16) .0055(16) -.0120(14) .0011(15)
C19 .117(3) .087(2) .084(2) .022(2) .0076(19) .0093(18)
C20 .0480(13) .0592(14) .0622(14) .0096(11) .0073(11) .0161(12)
C21 .0707(18) .0762(18) .0877(19) .0080(15) -.0003(15) .0355(16)
C22 .098(3) .116(3) .171(4) .034(2) .016(2) .091(3)
C23 .155(4) .116(3) .159(4) .036(3) -.010(3) .046(3)
O1W .1060(18) .0903(16) .138(2) -.0045(13) .0184(15) -.0177(15)

loop_
_atom_type_symbol
_atom_type_description
_atom_type_scat_dispersion_real
_atom_type_scat_dispersion_imag
_atom_type_scat_source
C C .0033 .0016 'International Tables Vol C Tables 4.2.6.8 and 6.1.1.4'
H H .0000 .0000 'International Tables Vol C Tables 4.2.6.8 and 6.1.1.4'
N N .0061 .0033 'International Tables Vol C Tables 4.2.6.8 and 6.1.1.4'
O O .0106 .0060 'International Tables Vol C Tables 4.2.6.8 and 6.1.1.4'

loop_
_geom_angle_atom_site_label_1
_geom_angle_atom_site_label_2
_geom_angle_atom_site_label_3
_geom_angle_site_symmetry_3
_geom_angle
O1 C1 N2 . 121.5(2)
O1 C1 N1 . 120.4(2)
N2 C1 N1 . 118.0(2)
O2 C2 N4 . 120.8(2)
O2 C2 N3 . 121.4(2)
N4 C2 N3 . 117.80(19)
O3 C3 N6 . 121.2(2)
O3 C3 N5 . 120.6(2)
N6 C3 N5 . 118.2(2)
O4 C4 O5 . 125.3(2)
O4 C4 C5 . 118.2(2)
O5 C4 C5 . 116.54(19)
C7 C5 C6 . 118.34(19)
C7 C5 C4 . 121.48(19)
C6 C5 C4 . 120.17(19)
C5 C6 C7 2_766 121.1(2)
C5 C7 C6 2_766 120.6(2)
C8 N7 C16 . 105.53(16)
C8 N7 C12 . 112.06(17)
C16 N7 C12 . 110.82(17)
C8 N7 C20 . 111.54(17)
C16 N7 C20 . 111.63(17)
C12 N7 C20 . 105.40(16)
C9 C8 N7 . 115.68(18)
C8 C9 C10 . 109.6(2)
C11 C10 C9 . 111.8(2)
C13 C12 N7 . 116.72(18)
C12 C13 C14 . 109.5(2)
C15 C14 C13 . 113.1(2)
C17 C16 N7 . 116.31(19)
C16 C17 C18 . 110.2(2)
C19 C18 C17 . 116.3(2)
C21 C20 N7 . 116.7(2)
C20 C21 C22 . 109.0(2)
C23 C22 C21 . 113.8(3)

loop_
_geom_bond_atom_site_label_1
_geom_bond_atom_site_label_2
_geom_bond_site_symmetry_2
_geom_bond_distance
C1 O1 . 1.253(3)
C1 N2 . 1.331(3)
C1 N1 . 1.344(3)
C2 O2 . 1.257(2)
C2 N4 . 1.326(3)
C2 N3 . 1.332(3)
C3 O3 . 1.240(3)
C3 N6 . 1.333(3)
C3 N5 . 1.334(3)
C4 O4 . 1.245(3)
C4 O5 . 1.255(3)
C4 C5 . 1.517(3)
C5 C7 . 1.380(3)
C5 C6 . 1.383(3)
C6 C7 2_766 1.384(3)
C7 C6 2_766 1.384(3)
N7 C8 . 1.513(3)
N7 C16 . 1.518(3)
N7 C12 . 1.520(3)
N7 C20 . 1.525(3)
C8 C9 . 1.505(3)
C9 C10 . 1.518(3)
C10 C11 . 1.503(4)
C12 C13 . 1.507(3)
C13 C14 . 1.523(3)
C14 C15 . 1.498(4)
C16 C17 . 1.503(3)
C17 C18 . 1.513(3)
C18 C19 . 1.481(4)
C20 C21 . 1.505(3)
C21 C22 . 1.556(4)
C22 C23 . 1.462(5)

loop_
_geom_hbond_atom_site_label_D
_geom_hbond_atom_site_label_H
_geom_hbond_atom_site_label_A
_geom_hbond_site_symmetry_A
_geom_hbond_distance_DH
_geom_hbond_distance_HA
_geom_hbond_distance_DA
_geom_hbond_angle_DHA
_geom_hbond_publ_flag
N1 H1A O2 . .86 2.27 3.045(3) 149.2 yes
N1 H1B O2 2_765 .86 2.48 3.218(3) 144.2 yes
N2 H2A O1 2_755 .86 2.11 2.951(3) 164.4 yes
N2 H2B O3 2_755 .86 2.15 2.980(3) 163.4 yes
N3 H3A O1 . .86 2.23 3.037(3) 156.8 yes
N3 H3B O4 . .86 2.15 3.009(2) 173.4 yes
N4 H4A O3 1_565 .86 2.14 2.962(3) 160.7 yes
N4 H4B O5 . .86 1.95 2.805(2) 174.2 yes
N5 H5A O2 1_545 .86 2.16 3.003(3) 165.4 yes
N5 H5B O2 2_655 .86 2.26 3.024(2) 148.2 yes
N6 H6A O1W . .86 2.55 3.219(3) 135.1 yes
N6 H6B O1 2_655 .86 2.11 2.955(3) 168.8 yes
O1W H1WA O3 . .85 2.12 2.879(3) 148.6 yes
O1W H1WB O4 . .85 2.06 2.898(3) 167.0 yes
